data_7110233
loop_
_publ_author_name
'Yuanjing Cui'
'Wenfeng Zou'
'Ruijing Song'
'Jiancan Yu'
'Wenqian Zhang'
'Yu Yang'
'Guodong Qian'

_publ_section_title
;
 A ratiometric and colorimetric luminescent thermometer over a wide
 temperature range based on a lanthanide coordination polymer
;
_journal_name_full Chem.Commun.
_journal_page_first 719
_journal_paper_doi 10.1039/c3cc47225f
_journal_volume 50
_journal_year 2014
_chemical_formula_moiety 'C28 H12 N2 O13 Tb, H2O'
_chemical_formula_sum 'C28 H14 N2 O14 Tb'
_chemical_formula_weight 761.34
_chemical_name_systematic
; 
 ? 
;
_space_group_IT_number 15
_symmetry_cell_setting monoclinic
_symmetry_space_group_name_Hall '-C 2yc'
_symmetry_space_group_name_H-M 'C 1 2/c 1'
_atom_sites_solution_hydrogens geom
_atom_sites_solution_primary direct
_atom_sites_solution_secondary difmap
_audit_creation_method SHELXL-97
_cell_angle_alpha 90.00
_cell_angle_beta 99.585(4)
_cell_angle_gamma 90.00
_cell_formula_units_Z 8
_cell_length_a 28.2870(14)
_cell_length_b 6.8971(3)
_cell_length_c 30.2116(14)
_cell_measurement_reflns_used 9532
_cell_measurement_temperature 296(2)
_cell_measurement_theta_max 27.51
_cell_measurement_theta_min 2.73
_cell_volume 5811.9(5)
_computing_structure_refinement 'SHELXL-97 (Sheldrick, 1997)'
_computing_structure_solution 'SHELXS-97 (Sheldrick, 1990)'
_diffrn_ambient_temperature 296(2)
_diffrn_measured_fraction_theta_full 0.996
_diffrn_measured_fraction_theta_max 0.996
_diffrn_measurement_device_type 'Bruker APEX CCD'
_diffrn_measurement_method '\w scans'
_diffrn_radiation_monochromator graphite
_diffrn_radiation_source 'fine-focus sealed tube'
_diffrn_radiation_type MoK\a
_diffrn_radiation_wavelength 0.71073
_diffrn_reflns_av_R_equivalents 0.0000
_diffrn_reflns_av_sigmaI/netI 0.0114
_diffrn_reflns_limit_h_max 35
_diffrn_reflns_limit_h_min -36
_diffrn_reflns_limit_k_max 8
_diffrn_reflns_limit_k_min 0
_diffrn_reflns_limit_l_max 39
_diffrn_reflns_limit_l_min 0
_diffrn_reflns_number 6647
_diffrn_reflns_theta_full 27.52
_diffrn_reflns_theta_max 27.52
_diffrn_reflns_theta_min 1.37
_exptl_absorpt_coefficient_mu 2.508
_exptl_absorpt_correction_type none
_exptl_crystal_colour 'colourless '
_exptl_crystal_density_diffrn 1.740
_exptl_crystal_density_method 'not measured'
_exptl_crystal_description needle-like
_exptl_crystal_F_000 5742
_exptl_crystal_size_max 0.4
_exptl_crystal_size_mid 0.2
_exptl_crystal_size_min 0.2
_refine_diff_density_max 3.091
_refine_diff_density_min -2.499
_refine_diff_density_rms 0.212
_refine_ls_extinction_method none
_refine_ls_goodness_of_fit_ref 1.173
_refine_ls_hydrogen_treatment mixed
_refine_ls_matrix_type full
_refine_ls_number_parameters 406
_refine_ls_number_reflns 6647
_refine_ls_number_restraints 0
_refine_ls_restrained_S_all 1.173
_refine_ls_R_factor_all 0.0584
_refine_ls_R_factor_gt 0.0562
_refine_ls_shift/su_max 0.007
_refine_ls_shift/su_mean 0.002
_refine_ls_structure_factor_coef Fsqd
_refine_ls_weighting_details 'calc w=1/[\s^2^(Fo^2^)+(0.0433P)^2^+230.4112P] where P=(Fo^2^+2Fc^2^)/3'
_refine_ls_weighting_scheme calc
_refine_ls_wR_factor_gt 0.1658
_refine_ls_wR_factor_ref 0.1672
_reflns_number_gt 6285
_reflns_number_total 6647
_reflns_threshold_expression >2sigma(I)
_cod_data_source_file c3cc47225f.txt
_cod_data_source_block zwf
_cod_original_sg_symbol_H-M C2/c
_cod_database_code 7110233

loop_
_symmetry_equiv_pos_as_xyz
'x, y, z'
'-x, y, -z+1/2'
'x+1/2, y+1/2, z'
'-x+1/2, y+1/2, -z+1/2'
'-x, -y, -z'
'x, -y, z-1/2'
'-x+1/2, -y+1/2, -z'
'x+1/2, -y+1/2, z-1/2'

loop_
_atom_site_label
_atom_site_type_symbol
_atom_site_fract_x
_atom_site_fract_y
_atom_site_fract_z
_atom_site_U_iso_or_equiv
_atom_site_adp_type
_atom_site_occupancy
_atom_site_symmetry_multiplicity
_atom_site_calc_flag
_atom_site_refinement_flags
Tb1 Tb 0.214058(13) 0.77916(6) 0.160909(11) 0.02454(13) Uani 1 1 d .
O2 O 0.1529(2) 0.5370(10) 0.14927(19) 0.0349(14) Uani 1 1 d .
O3 O 0.1504(2) 1.0163(9) 0.14905(17) 0.0330(13) Uani 1 1 d .
N4 N 0.1687(2) 0.7363(10) 0.2232(2) 0.0257(14) Uani 1 1 d .
N5 N 0.1745(2) 0.8241(10) 0.08160(19) 0.0236(13) Uani 1 1 d .
O6 O 0.0922(2) 1.1745(9) 0.10413(19) 0.0357(14) Uani 1 1 d .
O7 O 0.2391(2) 0.9859(10) 0.22476(17) 0.0350(14) Uani 1 1 d .
O8 O 0.0494(3) 0.5749(14) 0.4857(2) 0.060(2) Uani 1 1 d .
C9 C 0.1895(3) 0.7207(12) 0.0494(2) 0.0262(16) Uani 1 1 d .
O10 O -0.0151(3) 0.9232(14) -0.1948(2) 0.056(2) Uani 1 1 d .
C11 C 0.1375(3) 0.9448(12) 0.0717(2) 0.0248(15) Uani 1 1 d .
C12 C 0.1023(3) 0.8711(12) -0.0531(2) 0.0283(17) Uani 1 1 d .
C13 C 0.1276(3) 0.8570(12) -0.0058(2) 0.0261(16) Uani 1 1 d .
C14 C 0.2329(3) 0.5948(13) 0.0650(3) 0.0302(17) Uani 1 1 d .
C15 C 0.1276(3) 0.8420(13) -0.0884(2) 0.0313(18) Uani 1 1 d .
H15 H 0.1603 0.8167 -0.0825 0.038 Uiso 1 1 calc R
O16 O -0.0191(3) 0.5231(14) 0.4396(2) 0.057(2) Uani 1 1 d .
C17 C 0.0974(3) 0.6381(13) 0.4133(3) 0.0337(19) Uani 1 1 d .
H17 H 0.1148 0.6472 0.4422 0.040 Uiso 1 1 calc R
O18 O 0.2482(2) 0.5971(11) 0.10714(19) 0.0429(17) Uani 1 1 d .
C19 C 0.1333(3) 0.6094(12) 0.2203(2) 0.0263(16) Uani 1 1 d .
C20 C 0.1576(3) 0.8138(13) 0.2975(2) 0.0282(16) Uani 1 1 d .
H20 H 0.1671 0.8848 0.3236 0.034 Uiso 1 1 calc R
O21 O 0.0900(2) 0.3843(10) 0.1697(2) 0.0354(14) Uani 1 1 d .
O22 O 0.2503(2) 0.5023(11) 0.03687(19) 0.0431(17) Uani 1 1 d .
C23 C 0.1199(3) 0.6825(12) 0.2947(3) 0.0287(17) Uani 1 1 d .
C25 C 0.1248(3) 0.5018(13) 0.1760(3) 0.0298(17) Uani 1 1 d .
C26 C 0.1131(3) 0.9681(12) 0.0285(2) 0.0292(17) Uani 1 1 d .
H26 H 0.0877 1.0550 0.0223 0.035 Uiso 1 1 calc R
C27 C 0.2222(3) 0.9754(14) 0.2605(2) 0.0310(18) Uani 1 1 d .
C28 C 0.1038(3) 0.8508(13) -0.1325(3) 0.0317(18) Uani 1 1 d .
H28 H 0.1205 0.8315 -0.1561 0.038 Uiso 1 1 calc R
C29 C 0.1809(3) 0.8380(13) 0.2610(2) 0.0270(16) Uani 1 1 d .
C30 C 0.0552(3) 0.8882(12) -0.1411(3) 0.0318(18) Uani 1 1 d .
C31 C 0.0458(3) 0.6070(13) 0.3275(3) 0.0330(18) Uani 1 1 d .
H31 H 0.0285 0.5951 0.2987 0.040 Uiso 1 1 calc R
C32 C 0.1665(3) 0.7327(12) 0.0049(2) 0.0290(17) Uani 1 1 d .
H32 H 0.1770 0.6585 -0.0172 0.035 Uiso 1 1 calc R
C33 C 0.0295(3) 0.9157(13) -0.1064(3) 0.0324(18) Uani 1 1 d .
H33 H -0.0033 0.9391 -0.1126 0.039 Uiso 1 1 calc R
C34 C 0.0492(3) 0.5962(12) 0.4073(3) 0.0300(17) Uani 1 1 d .
C35 C 0.1201(3) 0.6666(13) 0.3770(3) 0.0323(18) Uani 1 1 d .
H35 H 0.1526 0.6965 0.3814 0.039 Uiso 1 1 calc R
C36 C 0.0227(3) 0.5807(13) 0.3643(3) 0.0342(19) Uani 1 1 d .
H36 H -0.0099 0.5532 0.3602 0.041 Uiso 1 1 calc R
C37 C 0.1258(3) 1.0531(12) 0.1115(2) 0.0262(16) Uani 1 1 d .
O38 O 0.0536(3) 0.8782(13) -0.2197(2) 0.053(2) Uani 1 1 d .
O39 O 0.2634(3) 0.5669(13) 0.2040(2) 0.056(2) Uani 1 1 d .
C40 C 0.1074(3) 0.5768(13) 0.2545(3) 0.0306(17) Uani 1 1 d .
H40 H 0.0824 0.4876 0.2511 0.037 Uiso 1 1 calc R
C41 C 0.0947(3) 0.6510(12) 0.3334(3) 0.0276(16) Uani 1 1 d .
C42 C 0.0532(3) 0.9078(13) -0.0623(2) 0.0304(17) Uani 1 1 d .
H42 H 0.0363 0.9270 -0.0388 0.037 Uiso 1 1 calc R
C43 C 0.0260(4) 0.5644(14) 0.4473(3) 0.038(2) Uani 1 1 d .
C46 C 0.0306(4) 0.8961(13) -0.1887(3) 0.036(2) Uani 1 1 d .
O49 O 0.2581(3) 1.0449(16) 0.1361(2) 0.071(3) Uani 1 1 d .
O24 O 0.2714(3) 0.1168(12) 0.0536(2) 0.056(2) Uani 1 1 d .

loop_
_atom_site_aniso_label
_atom_site_aniso_U_11
_atom_site_aniso_U_22
_atom_site_aniso_U_33
_atom_site_aniso_U_23
_atom_site_aniso_U_13
_atom_site_aniso_U_12
Tb1 0.0261(2) 0.0392(2) 0.00800(16) 0.00130(13) 0.00207(12) 0.00520(15)
O2 0.044(3) 0.040(3) 0.023(3) -0.011(3) 0.012(2) -0.004(3)
O3 0.043(3) 0.043(3) 0.010(2) -0.005(2) -0.003(2) 0.012(3)
N4 0.029(3) 0.035(4) 0.014(3) -0.004(3) 0.005(2) -0.002(3)
N5 0.030(3) 0.030(3) 0.010(3) -0.002(2) 0.000(2) 0.006(3)
O6 0.040(3) 0.038(3) 0.026(3) -0.013(3) -0.005(2) 0.015(3)
O7 0.040(3) 0.057(4) 0.009(2) -0.004(2) 0.005(2) -0.017(3)
O8 0.071(5) 0.089(6) 0.028(4) -0.003(4) 0.029(4) -0.025(5)
C9 0.033(4) 0.029(4) 0.016(3) -0.002(3) 0.001(3) 0.005(3)
O10 0.050(4) 0.086(6) 0.026(3) 0.000(4) -0.017(3) -0.004(4)
C11 0.030(4) 0.027(4) 0.016(3) -0.008(3) 0.000(3) 0.001(3)
C12 0.042(5) 0.028(4) 0.010(3) -0.002(3) -0.008(3) 0.002(3)
C13 0.038(4) 0.029(4) 0.010(3) -0.001(3) -0.002(3) 0.003(3)
C14 0.033(4) 0.039(5) 0.019(3) 0.001(3) 0.004(3) 0.013(4)
C15 0.038(4) 0.038(4) 0.014(3) 0.001(3) -0.007(3) 0.002(4)
O16 0.054(4) 0.088(6) 0.036(4) 0.005(4) 0.027(3) -0.014(4)
C17 0.051(5) 0.037(5) 0.016(3) 0.007(3) 0.013(3) 0.002(4)
O18 0.042(4) 0.069(5) 0.017(3) 0.003(3) 0.002(2) 0.026(3)
C19 0.027(4) 0.035(4) 0.018(3) -0.006(3) 0.005(3) -0.002(3)
C20 0.033(4) 0.036(4) 0.016(3) -0.007(3) 0.005(3) -0.005(3)
O21 0.038(3) 0.040(3) 0.030(3) -0.014(3) 0.011(3) -0.007(3)
O22 0.054(4) 0.061(4) 0.014(3) -0.003(3) 0.003(3) 0.027(3)
C23 0.039(4) 0.028(4) 0.022(4) -0.001(3) 0.015(3) 0.002(3)
C25 0.034(4) 0.032(4) 0.023(4) -0.010(3) 0.004(3) -0.001(3)
C26 0.040(4) 0.031(4) 0.013(3) -0.006(3) -0.005(3) 0.009(3)
C27 0.033(4) 0.049(5) 0.011(3) -0.007(3) 0.004(3) -0.011(4)
C28 0.044(5) 0.036(4) 0.013(3) 0.003(3) 0.000(3) -0.004(4)
C29 0.029(4) 0.042(5) 0.009(3) -0.004(3) 0.002(3) -0.008(3)
C30 0.047(5) 0.028(4) 0.015(3) 0.003(3) -0.011(3) -0.005(4)
C31 0.042(5) 0.035(4) 0.025(4) -0.005(3) 0.016(3) -0.008(4)
C32 0.040(4) 0.035(4) 0.011(3) -0.003(3) 0.001(3) 0.005(4)
C33 0.036(4) 0.033(4) 0.023(4) -0.003(3) -0.010(3) 0.000(4)
C34 0.046(5) 0.027(4) 0.022(4) -0.001(3) 0.021(3) -0.003(3)
C35 0.038(4) 0.036(4) 0.026(4) 0.001(3) 0.011(3) 0.000(4)
C36 0.038(5) 0.036(5) 0.033(4) -0.006(4) 0.019(4) -0.009(4)
C37 0.033(4) 0.031(4) 0.013(3) -0.005(3) -0.001(3) 0.003(3)
O38 0.057(4) 0.083(6) 0.014(3) 0.003(3) -0.010(3) 0.006(4)
O39 0.060(4) 0.094(6) 0.015(3) 0.018(3) 0.009(3) 0.041(4)
C40 0.040(4) 0.036(4) 0.018(4) -0.008(3) 0.011(3) -0.007(4)
C41 0.040(4) 0.025(4) 0.020(3) 0.001(3) 0.011(3) -0.004(3)
C42 0.041(5) 0.035(4) 0.013(3) -0.002(3) -0.004(3) 0.005(4)
C43 0.054(6) 0.038(5) 0.029(4) -0.003(4) 0.026(4) -0.007(4)
C46 0.052(5) 0.035(5) 0.016(4) 0.002(3) -0.008(4) -0.009(4)
O49 0.071(5) 0.122(8) 0.020(3) -0.014(4) 0.012(3) -0.053(6)
O24 0.093(6) 0.054(5) 0.019(3) 0.008(3) 0.004(3) 0.016(4)

loop_
_atom_type_symbol
_atom_type_description
_atom_type_scat_dispersion_real
_atom_type_scat_dispersion_imag
_atom_type_scat_source
C C 0.0033 0.0016 'International Tables Vol C Tables 4.2.6.8 and 6.1.1.4'
H H 0.0000 0.0000 'International Tables Vol C Tables 4.2.6.8 and 6.1.1.4'
N N 0.0061 0.0033 'International Tables Vol C Tables 4.2.6.8 and 6.1.1.4'
O O 0.0106 0.0060 'International Tables Vol C Tables 4.2.6.8 and 6.1.1.4'
Tb Tb -0.1723 4.1537 'International Tables Vol C Tables 4.2.6.8 and 6.1.1.4'

loop_
_geom_angle_atom_site_label_1
_geom_angle_atom_site_label_2
_geom_angle_atom_site_label_3
_geom_angle
_geom_angle_site_symmetry_1
_geom_angle_site_symmetry_3
O39 Tb1 O18 76.8(2) . .
O39 Tb1 O2 89.7(3) . .
O18 Tb1 O2 84.1(2) . .
O39 Tb1 O49 111.6(3) . .
O18 Tb1 O49 84.2(3) . .
O2 Tb1 O49 152.5(2) . .
O39 Tb1 O7 81.5(3) . .
O18 Tb1 O7 139.4(2) . .
O2 Tb1 O7 129.90(19) . .
O49 Tb1 O7 72.5(2) . .
O39 Tb1 O3 153.1(2) . .
O18 Tb1 O3 129.27(19) . .
O2 Tb1 O3 87.0(2) . .
O49 Tb1 O3 81.4(3) . .
O7 Tb1 O3 80.3(2) . .
O39 Tb1 N4 80.4(2) . .
O18 Tb1 N4 141.2(3) . .
O2 Tb1 N4 64.7(2) . .
O49 Tb1 N4 133.8(3) . .
O7 Tb1 N4 65.2(2) . .
O3 Tb1 N4 74.0(2) . .
O39 Tb1 N5 139.9(2) . .
O18 Tb1 N5 65.0(2) . .
O2 Tb1 N5 75.3(2) . .
O49 Tb1 N5 77.2(2) . .
O7 Tb1 N5 136.2(2) . .
O3 Tb1 N5 64.42(19) . .
N4 Tb1 N5 122.8(2) . .
C25 O2 Tb1 124.4(5) . .
C37 O3 Tb1 124.0(5) . .
C19 N4 C29 119.1(7) . .
C19 N4 Tb1 121.0(5) . .
C29 N4 Tb1 119.9(5) . .
C9 N5 C11 120.3(6) . .
C9 N5 Tb1 119.3(5) . .
C11 N5 Tb1 120.4(5) . .
C27 O7 Tb1 123.4(5) . .
N5 C9 C32 121.1(7) . .
N5 C9 C14 114.9(6) . .
C32 C9 C14 123.9(7) . .
N5 C11 C26 122.5(7) . .
N5 C11 C37 113.6(6) . .
C26 C11 C37 123.8(7) . .
C15 C12 C42 119.7(7) . .
C15 C12 C13 119.9(7) . .
C42 C12 C13 120.4(7) . .
C32 C13 C26 118.8(7) . .
C32 C13 C12 119.9(7) . .
C26 C13 C12 121.2(7) . .
O22 C14 O18 126.0(8) . .
O22 C14 C9 118.7(7) . .
O18 C14 C9 115.3(7) . .
C28 C15 C12 119.8(8) . .
C34 C17 C35 120.6(8) . .
C14 O18 Tb1 125.4(5) . .
N4 C19 C40 123.3(7) . .
N4 C19 C25 112.9(7) . .
C40 C19 C25 123.7(7) . .
C29 C20 C23 119.6(7) . .
C20 C23 C40 117.8(7) . .
C20 C23 C41 120.9(7) . .
C40 C23 C41 121.3(8) . .
O2 C25 O21 126.2(7) . .
O2 C25 C19 116.9(7) . .
O21 C25 C19 116.9(7) . .
C11 C26 C13 118.1(7) . .
O7 C27 O39 126.2(8) . 4
O7 C27 C29 117.0(7) . .
O39 C27 C29 116.8(7) 4 .
C30 C28 C15 119.8(8) . .
N4 C29 C20 121.9(7) . .
N4 C29 C27 114.2(6) . .
C20 C29 C27 123.9(7) . .
C28 C30 C33 121.1(7) . .
C28 C30 C46 118.5(8) . .
C33 C30 C46 120.4(8) . .
C36 C31 C41 120.9(8) . .
C13 C32 C9 119.1(7) . .
C30 C33 C42 119.3(8) . .
C17 C34 C36 120.3(7) . .
C17 C34 C43 119.1(8) . .
C36 C34 C43 120.5(8) . .
C17 C35 C41 120.4(8) . .
C34 C36 C31 119.0(8) . .
O3 C37 O6 125.8(7) . .
O3 C37 C11 117.5(7) . .
O6 C37 C11 116.8(6) . .
C27 O39 Tb1 153.5(6) 4_545 .
C19 C40 C23 118.2(8) . .
C35 C41 C31 118.7(7) . .
C35 C41 C23 119.4(8) . .
C31 C41 C23 121.8(7) . .
C33 C42 C12 120.2(8) . .
O8 C43 O16 122.8(8) . .
O8 C43 C34 120.9(9) . .
O16 C43 C34 116.3(8) . .
O38 C46 O10 123.4(8) . .
O38 C46 C30 120.7(9) . .
O10 C46 C30 115.9(8) . .

loop_
_geom_bond_atom_site_label_1
_geom_bond_atom_site_label_2
_geom_bond_distance
_geom_bond_site_symmetry_2
Tb1 O39 2.275(7) .
Tb1 O18 2.381(6) .
Tb1 O2 2.389(6) .
Tb1 O49 2.405(9) .
Tb1 O7 2.409(6) .
Tb1 O3 2.416(6) .
Tb1 N4 2.464(6) .
Tb1 N5 2.489(6) .
O2 C25 1.247(10) .
O3 C37 1.253(9) .
N4 C19 1.322(10) .
N4 C29 1.337(9) .
N5 C9 1.331(10) .
N5 C11 1.331(10) .
O6 C37 1.259(10) .
O7 C27 1.254(9) .
O8 C43 1.238(12) .
C9 C32 1.395(10) .
C9 C14 1.513(11) .
O10 C46 1.288(12) .
C11 C26 1.381(10) .
C11 C37 1.501(10) .
C12 C15 1.393(12) .
C12 C42 1.393(12) .
C12 C13 1.491(9) .
C13 C32 1.390(11) .
C13 C26 1.404(10) .
C14 O22 1.230(10) .
C14 O18 1.274(9) .
C15 C28 1.391(10) .
O16 C43 1.288(12) .
C17 C34 1.378(13) .
C17 C35 1.376(11) .
C19 C40 1.382(10) .
C19 C25 1.514(10) .
C20 C29 1.384(10) .
C20 C23 1.391(12) .
O21 C25 1.265(10) .
C23 C40 1.410(11) .
C23 C41 1.483(10) .
C27 O39 1.254(10) 4
C27 C29 1.506(11) .
C28 C30 1.379(13) .
C30 C33 1.384(13) .
C30 C46 1.493(10) .
C31 C36 1.391(11) .
C31 C41 1.396(12) .
C33 C42 1.391(10) .
C34 C36 1.392(12) .
C34 C43 1.483(10) .
C35 C41 1.396(12) .
O38 C46 1.231(12) .
O39 C27 1.254(10) 4_545
